data_4330978
loop_
_publ_author_name
'Pius O. Adelani'
'Laurent J. Jouffret'
'Jennifer E. S. Szymanowski'
'Peter C. Burns'

_publ_section_title
;
 Correlations and Differences between Uranium(VI) Arsonates and
 Phosphonates
;
_journal_name_full 'Inorganic Chemistry'
_journal_page_first 12032
_journal_page_last 12040
_journal_paper_doi 10.1021/ic301942t
_journal_volume 51
_journal_year 2012
_chemical_formula_moiety 'C12 H12 As2 N2 O8 U, O'
_chemical_formula_sum 'C12 H12 As2 N2 O9 U'
_chemical_formula_weight 716.11
_chemical_name_systematic
; 
 ? 
;
_space_group_IT_number 15
_symmetry_cell_setting monoclinic
_symmetry_space_group_name_Hall '-C 2yc'
_symmetry_space_group_name_H-M 'C 1 2/c 1'
_atom_sites_solution_hydrogens geom
_atom_sites_solution_primary direct
_atom_sites_solution_secondary difmap
_audit_creation_method SHELXL-97
_cell_angle_alpha 90.00
_cell_angle_beta 129.179(2)
_cell_angle_gamma 90.00
_cell_formula_units_Z 4
_cell_length_a 23.999(5)
_cell_length_b 5.2714(12)
_cell_length_c 16.905(4)
_cell_measurement_reflns_used 2463
_cell_measurement_temperature 100(2)
_cell_measurement_theta_max 27.46
_cell_measurement_theta_min 2.19
_cell_volume 1657.8(6)
_computing_cell_refinement 'Bruker SAINT'
_computing_data_collection 'Bruker APEX2'
_computing_data_reduction 'Bruker SAINT'
_computing_molecular_graphics 'Bruker SHELXTL'
_computing_publication_material 'Bruker SHELXTL'
_computing_structure_refinement 'SHELXL-97 (Sheldrick, 1997)'
_computing_structure_solution 'SHELXS-97 (Sheldrick, 1990)'
_diffrn_ambient_temperature 100(2)
_diffrn_measured_fraction_theta_full 0.997
_diffrn_measured_fraction_theta_max 0.997
_diffrn_measurement_device_type 'Bruker APEX-II CCD'
_diffrn_measurement_method '\f and \w scans'
_diffrn_radiation_monochromator graphite
_diffrn_radiation_source 'fine-focus sealed tube'
_diffrn_radiation_type MoK\a
_diffrn_radiation_wavelength 0.71073
_diffrn_reflns_av_R_equivalents 0.0682
_diffrn_reflns_av_sigmaI/netI 0.0525
_diffrn_reflns_limit_h_max 30
_diffrn_reflns_limit_h_min -30
_diffrn_reflns_limit_k_max 6
_diffrn_reflns_limit_k_min -6
_diffrn_reflns_limit_l_max 22
_diffrn_reflns_limit_l_min -22
_diffrn_reflns_number 9085
_diffrn_reflns_theta_full 27.55
_diffrn_reflns_theta_max 27.55
_diffrn_reflns_theta_min 2.19
_diffrn_standards_number 0
_exptl_absorpt_coefficient_mu 13.805
_exptl_absorpt_correction_T_max 0.7810
_exptl_absorpt_correction_T_min 0.5797
_exptl_absorpt_correction_type multi-scan
_exptl_absorpt_process_details SHELXPREP
_exptl_crystal_colour yellow
_exptl_crystal_density_diffrn 2.869
_exptl_crystal_description needle-like
_exptl_crystal_F_000 1312
_exptl_crystal_size_max 0.128
_exptl_crystal_size_mid 0.068
_exptl_crystal_size_min 0.059
_refine_diff_density_max 1.329
_refine_diff_density_min -1.506
_refine_diff_density_rms 0.212
_refine_ls_extinction_method none
_refine_ls_goodness_of_fit_ref 0.968
_refine_ls_hydrogen_treatment constr
_refine_ls_matrix_type full
_refine_ls_number_parameters 120
_refine_ls_number_reflns 1903
_refine_ls_number_restraints 0
_refine_ls_restrained_S_all 0.968
_refine_ls_R_factor_all 0.0539
_refine_ls_R_factor_gt 0.0285
_refine_ls_shift/su_max 0.001
_refine_ls_shift/su_mean 0.000
_refine_ls_structure_factor_coef Fsqd
_refine_ls_weighting_details 'calc w=1/[\s^2^(Fo^2^)+(0.0301P)^2^+2.3839P] where P=(Fo^2^+2Fc^2^)/3'
_refine_ls_weighting_scheme calc
_refine_ls_wR_factor_gt 0.0676
_refine_ls_wR_factor_ref 0.0735
_reflns_number_gt 1193
_reflns_number_total 1903
_reflns_threshold_expression >2sigma(I)
_cod_data_source_file ic301942t_si_002_3.cif
_cod_data_source_block final
_cod_database_code 4330978

loop_
_symmetry_equiv_pos_as_xyz
'x, y, z'
'-x, y, -z+1/2'
'x+1/2, y+1/2, z'
'-x+1/2, y+1/2, -z+1/2'
'-x, -y, -z'
'x, -y, z-1/2'
'-x+1/2, -y+1/2, -z'
'x+1/2, -y+1/2, z-1/2'

loop_
_atom_site_label
_atom_site_type_symbol
_atom_site_fract_x
_atom_site_fract_y
_atom_site_fract_z
_atom_site_U_iso_or_equiv
_atom_site_adp_type
_atom_site_occupancy
_atom_site_symmetry_multiplicity
_atom_site_calc_flag
_atom_site_refinement_flags
U1 U 0.5000 1.0000 0.5000 0.01172(11) Uani 1 2 d S
As1 As 0.39895(3) 0.50488(15) 0.50956(4) 0.01027(14) Uani 1 1 d .
O1 O 0.4422(2) 1.1488(9) 0.3749(3) 0.0150(11) Uani 1 1 d .
O2 O 0.4112(2) 0.7085(8) 0.4452(3) 0.0124(10) Uani 1 1 d .
O3 O 0.4557(2) 0.2590(8) 0.5536(3) 0.0122(10) Uani 1 1 d .
O4 O 0.4123(2) 0.6534(9) 0.6076(4) 0.0156(11) Uani 1 1 d .
O1W O 0.0000 0.4737(13) 0.2500 0.0196(16) Uani 1 2 d S
N1 N 0.0925(3) 0.1000(11) 0.2616(4) 0.0158(13) Uani 1 1 d .
H1A H 0.0791 -0.0417 0.2263 0.019 Uiso 1 1 calc R
H1B H 0.0623 0.1818 0.2653 0.019 Uiso 1 1 calc R
C1 C 0.3028(4) 0.3785(13) 0.4231(5) 0.0115(14) Uani 1 1 d .
C2 C 0.2816(4) 0.1607(13) 0.3642(5) 0.0157(16) Uani 1 1 d .
H2A H 0.3150 0.0708 0.3622 0.019 Uiso 1 1 calc R
C3 C 0.2124(4) 0.0763(13) 0.3091(5) 0.0145(16) Uani 1 1 d .
H3A H 0.1975 -0.0697 0.2672 0.017 Uiso 1 1 calc R
C4 C 0.1646(3) 0.1991(13) 0.3137(5) 0.0124(15) Uani 1 1 d .
C5 C 0.1844(4) 0.4140(14) 0.3708(6) 0.0177(16) Uani 1 1 d .
H5A H 0.1506 0.5009 0.3729 0.021 Uiso 1 1 calc R
C6 C 0.2534(4) 0.5039(15) 0.4254(5) 0.0197(14) Uani 1 1 d .
H6A H 0.2673 0.6537 0.4651 0.024 Uiso 1 1 calc R

loop_
_atom_site_aniso_label
_atom_site_aniso_U_11
_atom_site_aniso_U_22
_atom_site_aniso_U_33
_atom_site_aniso_U_23
_atom_site_aniso_U_13
_atom_site_aniso_U_12
U1 0.01095(17) 0.01183(18) 0.01160(18) 0.0007(2) 0.00675(14) 0.0003(2)
As1 0.0098(3) 0.0093(3) 0.0112(3) -0.0002(4) 0.0063(3) -0.0006(4)
O1 0.016(3) 0.012(3) 0.018(3) 0.006(2) 0.011(2) 0.004(2)
O2 0.006(2) 0.014(3) 0.011(2) 0.001(2) 0.002(2) -0.004(2)
O3 0.013(2) 0.011(2) 0.010(2) 0.0018(19) 0.006(2) 0.003(2)
O4 0.023(3) 0.010(3) 0.019(3) -0.006(2) 0.016(2) -0.007(2)
O1W 0.018(3) 0.024(4) 0.017(3) 0.000 0.011(3) 0.000
N1 0.011(3) 0.018(3) 0.018(3) -0.009(3) 0.009(3) -0.003(3)
C1 0.013(4) 0.010(3) 0.014(4) 0.003(3) 0.009(3) 0.003(3)
C2 0.018(4) 0.015(4) 0.018(4) 0.002(3) 0.013(3) 0.004(3)
C3 0.019(4) 0.011(4) 0.015(4) -0.004(3) 0.012(3) -0.003(3)
C4 0.009(3) 0.014(4) 0.011(3) 0.005(3) 0.004(3) -0.002(3)
C5 0.014(4) 0.021(4) 0.021(4) -0.005(3) 0.013(3) -0.002(3)
C6 0.020(3) 0.017(3) 0.025(4) -0.003(4) 0.015(3) 0.000(4)

loop_
_atom_type_symbol
_atom_type_description
_atom_type_scat_dispersion_real
_atom_type_scat_dispersion_imag
_atom_type_scat_source
C C 0.0033 0.0016 'International Tables Vol C Tables 4.2.6.8 and 6.1.1.4'
H H 0.0000 0.0000 'International Tables Vol C Tables 4.2.6.8 and 6.1.1.4'
N N 0.0061 0.0033 'International Tables Vol C Tables 4.2.6.8 and 6.1.1.4'
O O 0.0106 0.0060 'International Tables Vol C Tables 4.2.6.8 and 6.1.1.4'
As As 0.0499 2.0058 'International Tables Vol C Tables 4.2.6.8 and 6.1.1.4'
U U -9.6767 9.6646 'International Tables Vol C Tables 4.2.6.8 and 6.1.1.4'

loop_
_geom_angle_atom_site_label_1
_geom_angle_atom_site_label_2
_geom_angle_atom_site_label_3
_geom_angle
_geom_angle_site_symmetry_1
_geom_angle_site_symmetry_3
O1 U1 O1 180.0(3) 5_676 .
O1 U1 O3 89.97(18) 5_676 5_666
O1 U1 O3 90.03(18) . 5_666
O1 U1 O3 90.03(18) 5_676 1_565
O1 U1 O3 89.97(18) . 1_565
O3 U1 O3 180.0(2) 5_666 1_565
O1 U1 O2 89.33(18) 5_676 5_676
O1 U1 O2 90.67(18) . 5_676
O3 U1 O2 90.80(16) 5_666 5_676
O3 U1 O2 89.20(16) 1_565 5_676
O1 U1 O2 90.67(18) 5_676 .
O1 U1 O2 89.33(18) . .
O3 U1 O2 89.21(16) 5_666 .
O3 U1 O2 90.79(16) 1_565 .
O2 U1 O2 180.0 5_676 .
O4 As1 O3 109.2(2) . .
O4 As1 O2 109.9(2) . .
O3 As1 O2 110.9(2) . .
O4 As1 C1 107.7(3) . .
O3 As1 C1 108.7(3) . .
O2 As1 C1 110.4(2) . .
As1 O2 U1 131.6(2) . .
As1 O3 U1 138.6(3) . 1_545
C4 N1 H1A 120.0 . .
C4 N1 H1B 120.0 . .
H1A N1 H1B 120.0 . .
C6 C1 C2 119.0(7) . .
C6 C1 As1 117.1(5) . .
C2 C1 As1 123.8(5) . .
C3 C2 C1 119.7(7) . .
C3 C2 H2A 120.2 . .
C1 C2 H2A 120.2 . .
C4 C3 C2 120.7(7) . .
C4 C3 H3A 119.6 . .
C2 C3 H3A 119.6 . .
C3 C4 C5 120.5(7) . .
C3 C4 N1 121.2(6) . .
C5 C4 N1 118.3(6) . .
C4 C5 C6 119.6(7) . .
C4 C5 H5A 120.2 . .
C6 C5 H5A 120.2 . .
C5 C6 C1 120.6(7) . .
C5 C6 H6A 119.7 . .
C1 C6 H6A 119.7 . .

loop_
_geom_bond_atom_site_label_1
_geom_bond_atom_site_label_2
_geom_bond_distance
_geom_bond_site_symmetry_2
U1 O1 1.818(5) 5_676
U1 O1 1.818(5) .
U1 O3 2.244(4) 5_666
U1 O3 2.244(4) 1_565
U1 O2 2.295(4) 5_676
U1 O2 2.295(4) .
As1 O4 1.671(5) .
As1 O3 1.675(4) .
As1 O2 1.681(4) .
As1 C1 1.909(7) .
O3 U1 2.244(4) 1_545
N1 C4 1.455(8) .
N1 H1A 0.8800 .
N1 H1B 0.8800 .
C1 C6 1.378(9) .
C1 C2 1.389(9) .
C2 C3 1.367(9) .
C2 H2A 0.9500 .
C3 C4 1.361(9) .
C3 H3A 0.9500 .
C4 C5 1.365(9) .
C5 C6 1.375(9) .
C5 H5A 0.9500 .
C6 H6A 0.9500 .
